data_2215190
loop_
_publ_author_name
'Hwang, In-Chul'
'Ha, Kwang'

_publ_section_title
;Diaqua[<i>N</i>,<i>N</i>'-bis(salicylidene)propanediamine(2--)]manganese(III)
 chloride
;
_journal_coeditor_code KP2127
_journal_issue 9
_journal_name_full 'Acta Crystallographica Section E'
_journal_page_first m2337
_journal_page_last m2337
_journal_paper_doi 10.1107/S1600536807039475
_journal_volume 63
_journal_year 2007
_chemical_formula_iupac '[Mn (C17 H16 N2 O2) (H2 O)2] Cl'
_chemical_formula_moiety 'C17 H20 Mn N2 O4 +, Cl -'
_chemical_formula_sum 'C17 H20 Cl Mn N2 O4'
_chemical_formula_weight 406.74
_chemical_name_common
;
Diaqua[N,N'-bis(salicylidene)propylene-1,3-diiminato]manganese(III) chloride
;
_chemical_name_systematic
;diaqua{2,2'-[propane-1,3-diylbis(nitrilomethylidyne)]diphenolato}manganese(III)
chloride
;
_space_group_IT_number 2
_symmetry_cell_setting triclinic
_symmetry_space_group_name_Hall '-P 1'
_symmetry_space_group_name_H-M 'P -1'
_atom_sites_solution_hydrogens geom
_atom_sites_solution_primary direct
_atom_sites_solution_secondary difmap
_cell_angle_alpha 102.622(2)
_cell_angle_beta 92.777(2)
_cell_angle_gamma 92.852(2)
_cell_formula_units_Z 2
_cell_length_a 7.6540(8)
_cell_length_b 10.2633(10)
_cell_length_c 11.5050(12)
_cell_measurement_reflns_used 3154
_cell_measurement_temperature 293(2)
_cell_measurement_theta_max 23.614
_cell_measurement_theta_min 2.412
_cell_volume 879.21(16)
_computing_cell_refinement 'SAINT (Bruker, 2000)'
_computing_data_collection 'SMART (Bruker, 2000)'
_computing_data_reduction SAINT
_computing_molecular_graphics 'ORTEP-3 (Farrugia, 1997) and PLATON (Spek, 2003)'
_computing_publication_material SHELXL97
_computing_structure_refinement 'SHELXL97 (Sheldrick, 1997)'
_computing_structure_solution 'SHELXS97 (Sheldrick, 1997)'
_diffrn_ambient_temperature 293(2)
_diffrn_measured_fraction_theta_full 0.970
_diffrn_measured_fraction_theta_max 0.970
_diffrn_measurement_device_type 'Bruker SMART 1000 CCD'
_diffrn_measurement_method '\f and \w'
_diffrn_radiation_monochromator graphite
_diffrn_radiation_source 'fine-focus sealed tube'
_diffrn_radiation_type 'Mo K\a'
_diffrn_radiation_wavelength 0.71073
_diffrn_reflns_av_R_equivalents 0.0332
_diffrn_reflns_av_sigmaI/netI 0.0455
_diffrn_reflns_limit_h_max 8
_diffrn_reflns_limit_h_min -9
_diffrn_reflns_limit_k_max 10
_diffrn_reflns_limit_k_min -12
_diffrn_reflns_limit_l_max 13
_diffrn_reflns_limit_l_min -13
_diffrn_reflns_number 12748
_diffrn_reflns_theta_full 25.07
_diffrn_reflns_theta_max 25.07
_diffrn_reflns_theta_min 1.82
_diffrn_standards_decay_% 0
_diffrn_standards_interval_count 0
_diffrn_standards_interval_time 0
_diffrn_standards_number 0
_exptl_absorpt_coefficient_mu 0.927
_exptl_absorpt_correction_T_max 0.973
_exptl_absorpt_correction_T_min 0.857
_exptl_absorpt_correction_type multi-scan
_exptl_absorpt_process_details '(SADABS; Bruker, 2000)'
_exptl_crystal_colour green
_exptl_crystal_density_diffrn 1.536
_exptl_crystal_density_method 'not measured'
_exptl_crystal_description plate
_exptl_crystal_F_000 420
_exptl_crystal_size_max 0.30
_exptl_crystal_size_mid 0.15
_exptl_crystal_size_min 0.03
_refine_diff_density_max 0.317
_refine_diff_density_min -0.202
_refine_ls_extinction_method none
_refine_ls_goodness_of_fit_ref 0.946
_refine_ls_hydrogen_treatment mixed
_refine_ls_matrix_type full
_refine_ls_number_parameters 242
_refine_ls_number_reflns 3030
_refine_ls_number_restraints 0
_refine_ls_restrained_S_all 0.946
_refine_ls_R_factor_all 0.0457
_refine_ls_R_factor_gt 0.0319
_refine_ls_shift/su_max 0.000
_refine_ls_shift/su_mean 0.000
_refine_ls_structure_factor_coef Fsqd
_refine_ls_weighting_details 'calc w=1/[\s^2^(Fo^2^)+(0.0313P)^2^] where P=(Fo^2^+2Fc^2^)/3'
_refine_ls_weighting_scheme calc
_refine_ls_wR_factor_gt 0.0658
_refine_ls_wR_factor_ref 0.0692
_reflns_number_gt 2333
_reflns_number_total 3030
_reflns_threshold_expression I>2\s(I)
_cod_data_source_file kp2127.cif
_cod_data_source_block I
_cod_database_code 2215190
_cod_database_fobs_code 2215190

loop_
_symmetry_equiv_pos_as_xyz
'x, y, z'
'-x, -y, -z'

loop_
_atom_site_type_symbol
_atom_site_label
_atom_site_fract_x
_atom_site_fract_y
_atom_site_fract_z
_atom_site_U_iso_or_equiv
_atom_site_adp_type
_atom_site_calc_flag
_atom_site_refinement_flags
_atom_site_occupancy
Mn Mn 0.24240(5) 0.35744(3) 0.06024(3) 0.03003(12) Uani d . 1
O O1 0.2431(2) 0.39908(14) -0.09134(13) 0.0359(4) Uani d . 1
O O2 0.2259(2) 0.54309(14) 0.11629(13) 0.0369(4) Uani d . 1
O O3W 0.5292(3) 0.3795(2) 0.0863(2) 0.0482(5) Uani d . 1
H H3A 0.572(4) 0.349(3) 0.137(2) 0.062(11) Uiso d . 1
H H3B 0.586(4) 0.444(3) 0.084(2) 0.064(11) Uiso d . 1
O O4W -0.0482(3) 0.3126(2) 0.03569(19) 0.0421(5) Uani d . 1
H H4A -0.106(4) 0.300(3) 0.093(2) 0.065(10) Uiso d . 1
H H4B -0.087(3) 0.357(3) 0.003(2) 0.040(10) Uiso d . 1
N N1 0.2679(2) 0.16265(17) -0.01432(17) 0.0326(5) Uani d . 1
N N2 0.2398(3) 0.32827(19) 0.22969(16) 0.0337(5) Uani d . 1
C C1 0.1984(3) 0.3203(2) -0.1983(2) 0.0322(6) Uani d . 1
C C2 0.1508(3) 0.3789(3) -0.2925(2) 0.0419(7) Uani d . 1
H H2 0.1505 0.4715 -0.2804 0.050 Uiso calc R 1
C C3 0.1044(4) 0.2999(3) -0.4032(2) 0.0527(8) Uani d . 1
H H3 0.0691 0.3398 -0.4650 0.063 Uiso calc R 1
C C4 0.1090(4) 0.1626(3) -0.4248(2) 0.0601(9) Uani d . 1
H H4 0.0798 0.1107 -0.5009 0.072 Uiso calc R 1
C C5 0.1565(4) 0.1040(3) -0.3341(2) 0.0519(8) Uani d . 1
H H5 0.1607 0.0114 -0.3487 0.062 Uiso calc R 1
C C6 0.1995(3) 0.1809(2) -0.2188(2) 0.0357(6) Uani d . 1
C C7 0.2451(3) 0.1126(2) -0.1270(2) 0.0377(6) Uani d . 1
H H7 0.2599 0.0215 -0.1515 0.045 Uiso calc R 1
C C8 0.3028(3) 0.0704(2) 0.0646(2) 0.0430(7) Uani d . 1
H H8A 0.4188 0.0921 0.1041 0.052 Uiso calc R 1
H H8B 0.2992 -0.0207 0.0178 0.052 Uiso calc R 1
C C9 0.1670(3) 0.0818(2) 0.1566(2) 0.0449(7) Uani d . 1
H H9A 0.0539 0.0919 0.1189 0.054 Uiso calc R 1
H H9B 0.1589 -0.0006 0.1848 0.054 Uiso calc R 1
C C10 0.2061(4) 0.1967(2) 0.2614(2) 0.0495(7) Uani d . 1
H H10A 0.1079 0.2027 0.3122 0.059 Uiso calc R 1
H H10B 0.3079 0.1783 0.3073 0.059 Uiso calc R 1
C C11 0.2778(3) 0.4259(3) 0.3199(2) 0.0413(6) Uani d . 1
H H11 0.2845 0.4030 0.3938 0.050 Uiso calc R 1
C C12 0.3113(3) 0.5647(2) 0.3226(2) 0.0392(6) Uani d . 1
C C13 0.3625(4) 0.6512(3) 0.4327(2) 0.0556(8) Uani d . 1
H H13 0.3753 0.6166 0.5007 0.067 Uiso calc R 1
C C14 0.3938(4) 0.7852(3) 0.4417(3) 0.0665(9) Uani d . 1
H H14 0.4276 0.8416 0.5150 0.080 Uiso calc R 1
C C15 0.3746(4) 0.8359(3) 0.3408(3) 0.0618(9) Uani d . 1
H H15 0.3981 0.9269 0.3463 0.074 Uiso calc R 1
C C16 0.3215(4) 0.7547(2) 0.2322(2) 0.0494(7) Uani d . 1
H H16 0.3090 0.7912 0.1653 0.059 Uiso calc R 1
C C17 0.2863(3) 0.6180(2) 0.2213(2) 0.0350(6) Uani d . 1
Cl Cl 0.74037(10) 0.24095(6) 0.24821(6) 0.0510(2) Uani d . 1

loop_
_atom_site_aniso_label
_atom_site_aniso_U_11
_atom_site_aniso_U_22
_atom_site_aniso_U_33
_atom_site_aniso_U_12
_atom_site_aniso_U_13
_atom_site_aniso_U_23
Mn 0.0350(2) 0.0248(2) 0.0309(2) -0.00026(16) 0.00138(15) 0.00799(15)
O1 0.0526(12) 0.0253(9) 0.0292(9) -0.0035(8) -0.0001(8) 0.0063(7)
O2 0.0535(12) 0.0242(9) 0.0313(9) 0.0030(8) -0.0043(8) 0.0039(7)
O3W 0.0357(13) 0.0492(13) 0.0670(14) -0.0081(10) -0.0038(10) 0.0330(11)
O4W 0.0391(13) 0.0447(12) 0.0472(12) 0.0052(9) 0.0019(10) 0.0201(10)
N1 0.0321(13) 0.0261(11) 0.0404(12) 0.0009(9) 0.0018(9) 0.0094(9)
N2 0.0358(13) 0.0331(12) 0.0351(11) 0.0005(9) 0.0007(9) 0.0144(10)
C1 0.0319(15) 0.0328(14) 0.0300(13) -0.0027(11) 0.0046(11) 0.0033(11)
C2 0.0523(19) 0.0384(15) 0.0349(14) -0.0030(13) 0.0023(12) 0.0094(12)
C3 0.062(2) 0.060(2) 0.0358(15) -0.0107(16) -0.0035(13) 0.0154(14)
C4 0.083(2) 0.0532(19) 0.0348(16) -0.0251(17) -0.0012(15) -0.0026(14)
C5 0.067(2) 0.0385(16) 0.0438(17) -0.0130(14) 0.0032(14) -0.0004(13)
C6 0.0381(17) 0.0315(14) 0.0349(14) -0.0050(12) 0.0033(11) 0.0034(11)
C7 0.0369(17) 0.0241(13) 0.0498(17) -0.0014(11) 0.0071(12) 0.0034(12)
C8 0.0489(19) 0.0294(14) 0.0543(17) 0.0075(12) 0.0014(13) 0.0164(12)
C9 0.0469(19) 0.0348(15) 0.0596(18) -0.0001(13) 0.0035(14) 0.0254(14)
C10 0.064(2) 0.0445(16) 0.0465(16) -0.0010(14) 0.0029(14) 0.0264(14)
C11 0.0411(17) 0.0531(17) 0.0323(14) 0.0011(13) -0.0003(12) 0.0157(13)
C12 0.0420(18) 0.0407(16) 0.0323(14) 0.0012(13) -0.0024(12) 0.0036(12)
C13 0.064(2) 0.059(2) 0.0394(16) 0.0050(16) -0.0098(14) 0.0044(14)
C14 0.080(3) 0.056(2) 0.0490(19) 0.0029(18) -0.0205(17) -0.0141(16)
C15 0.075(2) 0.0373(17) 0.064(2) -0.0030(15) -0.0143(17) -0.0030(15)
C16 0.066(2) 0.0327(15) 0.0455(16) 0.0004(14) -0.0073(14) 0.0037(13)
C17 0.0353(16) 0.0304(14) 0.0370(14) 0.0043(11) 0.0007(11) 0.0021(11)
Cl 0.0629(5) 0.0414(4) 0.0525(4) 0.0080(3) 0.0046(3) 0.0176(3)

loop_
_atom_type_symbol
_atom_type_description
_atom_type_scat_dispersion_real
_atom_type_scat_dispersion_imag
_atom_type_scat_source
C C 0.0033 0.0016 'International Tables Vol C Tables 4.2.6.8 and 6.1.1.4'
H H 0.0000 0.0000 'International Tables Vol C Tables 4.2.6.8 and 6.1.1.4'
Cl Cl 0.1484 0.1585 'International Tables Vol C Tables 4.2.6.8 and 6.1.1.4'
Mn Mn 0.3368 0.7283 'International Tables Vol C Tables 4.2.6.8 and 6.1.1.4'
N N 0.0061 0.0033 'International Tables Vol C Tables 4.2.6.8 and 6.1.1.4'
O O 0.0106 0.0060 'International Tables Vol C Tables 4.2.6.8 and 6.1.1.4'

loop_
_geom_angle_atom_site_label_1
_geom_angle_atom_site_label_2
_geom_angle_atom_site_label_3
_geom_angle
_geom_angle_publ_flag
O1 Mn O2 84.41(6) yes
O1 Mn N1 90.39(7) yes
O2 Mn N1 174.54(7) ?
O1 Mn N2 175.42(7) ?
O2 Mn N2 91.01(7) yes
N1 Mn N2 94.19(8) yes
O1 Mn O3W 93.00(8) ?
O2 Mn O3W 91.15(8) ?
N1 Mn O3W 87.45(8) ?
N2 Mn O3W 87.16(8) ?
O1 Mn O4W 90.08(8) ?
O2 Mn O4W 94.33(7) ?
N1 Mn O4W 87.33(7) ?
N2 Mn O4W 90.18(8) ?
O3W Mn O4W 173.95(8) yes
C1 O1 Mn 129.05(14) ?
C17 O2 Mn 127.51(14) ?
Mn O3W H3A 117(2) ?
Mn O3W H3B 125(2) ?
H3A O3W H3B 108(3) ?
Mn O4W H4A 120.5(19) ?
Mn O4W H4B 110(2) ?
H4A O4W H4B 114(3) ?
C7 N1 C8 117.68(19) ?
C7 N1 Mn 123.57(16) ?
C8 N1 Mn 118.61(15) ?
C11 N2 C10 114.2(2) ?
C11 N2 Mn 120.71(16) ?
C10 N2 Mn 125.04(16) ?
O1 C1 C2 118.9(2) ?
O1 C1 C6 122.0(2) ?
C2 C1 C6 119.1(2) ?
C3 C2 C1 119.9(2) ?
C3 C2 H2 120.0 ?
C1 C2 H2 120.0 ?
C2 C3 C4 121.4(3) ?
C2 C3 H3 119.3 ?
C4 C3 H3 119.3 ?
C5 C4 C3 119.4(2) ?
C5 C4 H4 120.3 ?
C3 C4 H4 120.3 ?
C4 C5 C6 120.9(3) ?
C4 C5 H5 119.5 ?
C6 C5 H5 119.5 ?
C1 C6 C5 119.2(2) ?
C1 C6 C7 122.7(2) ?
C5 C6 C7 118.0(2) ?
N1 C7 C6 127.4(2) ?
N1 C7 H7 116.3 ?
C6 C7 H7 116.3 ?
N1 C8 C9 109.7(2) ?
N1 C8 H8A 109.7 ?
C9 C8 H8A 109.7 ?
N1 C8 H8B 109.7 ?
C9 C8 H8B 109.7 ?
H8A C8 H8B 108.2 ?
C10 C9 C8 113.6(2) ?
C10 C9 H9A 108.8 ?
C8 C9 H9A 108.8 ?
C10 C9 H9B 108.8 ?
C8 C9 H9B 108.8 ?
H9A C9 H9B 107.7 ?
N2 C10 C9 114.5(2) ?
N2 C10 H10A 108.6 ?
C9 C10 H10A 108.6 ?
N2 C10 H10B 108.6 ?
C9 C10 H10B 108.6 ?
H10A C10 H10B 107.6 ?
N2 C11 C12 129.1(2) ?
N2 C11 H11 115.5 ?
C12 C11 H11 115.5 ?
C17 C12 C13 119.2(2) ?
C17 C12 C11 122.5(2) ?
C13 C12 C11 118.2(2) ?
C14 C13 C12 121.1(3) ?
C14 C13 H13 119.4 ?
C12 C13 H13 119.4 ?
C13 C14 C15 119.2(3) ?
C13 C14 H14 120.4 ?
C15 C14 H14 120.4 ?
C16 C15 C14 121.2(3) ?
C16 C15 H15 119.4 ?
C14 C15 H15 119.4 ?
C15 C16 C17 120.6(3) ?
C15 C16 H16 119.7 ?
C17 C16 H16 119.7 ?
O2 C17 C16 119.2(2) ?
O2 C17 C12 122.2(2) ?
C16 C17 C12 118.6(2) ?

loop_
_geom_bond_atom_site_label_1
_geom_bond_atom_site_label_2
_geom_bond_distance
_geom_bond_publ_flag
Mn O1 1.8843(14) yes
Mn O2 1.8861(15) yes
Mn N1 2.0191(18) yes
Mn N2 2.0369(18) yes
Mn O3W 2.195(2) yes
Mn O4W 2.240(2) yes
O1 C1 1.335(2) ?
O2 C17 1.330(3) ?
O3W H3A 0.78(3) ?
O3W H3B 0.79(3) ?
O4W H4A 0.84(3) ?
O4W H4B 0.72(2) ?
N1 C7 1.285(3) ?
N1 C8 1.473(3) ?
N2 C11 1.286(3) ?
N2 C10 1.488(3) ?
C1 C2 1.392(3) ?
C1 C6 1.399(3) ?
C2 C3 1.372(3) ?
C2 H2 0.9300 ?
C3 C4 1.379(4) ?
C3 H3 0.9300 ?
C4 C5 1.358(3) ?
C4 H4 0.9300 ?
C5 C6 1.403(3) ?
C5 H5 0.9300 ?
C6 C7 1.429(3) ?
C7 H7 0.9300 ?
C8 C9 1.510(3) ?
C8 H8A 0.9700 ?
C8 H8B 0.9700 ?
C9 C10 1.498(3) ?
C9 H9A 0.9700 ?
C9 H9B 0.9700 ?
C10 H10A 0.9700 ?
C10 H10B 0.9700 ?
C11 C12 1.428(3) ?
C11 H11 0.9300 ?
C12 C17 1.400(3) ?
C12 C13 1.404(3) ?
C13 C14 1.365(4) ?
C13 H13 0.9300 ?
C14 C15 1.376(4) ?
C14 H14 0.9300 ?
C15 C16 1.372(3) ?
C15 H15 0.9300 ?
C16 C17 1.392(3) ?
C16 H16 0.9300 ?

loop_
_geom_hbond_atom_site_label_D
_geom_hbond_atom_site_label_H
_geom_hbond_atom_site_label_A
_geom_hbond_site_symmetry_A
_geom_hbond_distance_DH
_geom_hbond_distance_HA
_geom_hbond_distance_DA
_geom_hbond_angle_DHA
O3W H3A Cl . 0.78(3) 2.27(3) 3.033(2) 166(3)
O3W H3B O1 2_665 0.79(3) 2.00(3) 2.782(3) 172(3)
O4W H4A Cl 1_455 0.84(3) 2.36(3) 3.192(2) 173(3)
O4W H4B O2 2_565 0.72(2) 2.15(2) 2.864(3) 169(3)

loop_
_geom_torsion_atom_site_label_1
_geom_torsion_atom_site_label_2
_geom_torsion_atom_site_label_3
_geom_torsion_atom_site_label_4
_geom_torsion
O2 Mn O1 C1 -156.77(19)
N1 Mn O1 C1 24.90(19)
O3W Mn O1 C1 112.37(19)
O4W Mn O1 C1 -62.42(19)
O1 Mn O2 C17 -150.14(19)
N2 Mn O2 C17 29.9(2)
O3W Mn O2 C17 -57.24(19)
O4W Mn O2 C17 120.20(19)
O1 Mn N1 C7 -13.38(19)
N2 Mn N1 C7 166.67(18)
O3W Mn N1 C7 -106.37(19)
O4W Mn N1 C7 76.68(19)
O1 Mn N1 C8 170.94(17)
N2 Mn N1 C8 -9.02(17)
O3W Mn N1 C8 77.95(17)
O4W Mn N1 C8 -99.00(17)
O2 Mn N2 C11 -19.4(2)
N1 Mn N2 C11 158.91(19)
O3W Mn N2 C11 71.67(19)
O4W Mn N2 C11 -113.76(19)
O2 Mn N2 C10 164.4(2)
N1 Mn N2 C10 -17.3(2)
O3W Mn N2 C10 -104.5(2)
O4W Mn N2 C10 70.0(2)
Mn O1 C1 C2 158.04(17)
Mn O1 C1 C6 -22.6(3)
O1 C1 C2 C3 180.0(2)
C6 C1 C2 C3 0.6(4)
C1 C2 C3 C4 -2.1(4)
C2 C3 C4 C5 1.5(4)
C3 C4 C5 C6 0.5(4)
O1 C1 C6 C5 -178.0(2)
C2 C1 C6 C5 1.4(4)
O1 C1 C6 C7 1.2(4)
C2 C1 C6 C7 -179.4(2)
C4 C5 C6 C1 -2.0(4)
C4 C5 C6 C7 178.8(3)
C8 N1 C7 C6 175.9(2)
Mn N1 C7 C6 0.2(3)
C1 C6 C7 N1 9.7(4)
C5 C6 C7 N1 -171.1(2)
C7 N1 C8 C9 -122.8(2)
Mn N1 C8 C9 53.1(2)
N1 C8 C9 C10 -82.3(3)
C11 N2 C10 C9 -178.2(2)
Mn N2 C10 C9 -1.8(3)
C8 C9 C10 N2 52.7(3)
C10 N2 C11 C12 -177.6(3)
Mn N2 C11 C12 5.8(4)
N2 C11 C12 C17 7.8(4)
N2 C11 C12 C13 -175.6(3)
C17 C12 C13 C14 -2.2(4)
C11 C12 C13 C14 -178.9(3)
C12 C13 C14 C15 0.0(5)
C13 C14 C15 C16 1.3(5)
C14 C15 C16 C17 -0.3(5)
Mn O2 C17 C16 156.36(19)
Mn O2 C17 C12 -25.4(3)
C15 C16 C17 O2 176.3(2)
C15 C16 C17 C12 -1.9(4)
C13 C12 C17 O2 -175.1(2)
C11 C12 C17 O2 1.5(4)
C13 C12 C17 C16 3.1(4)
C11 C12 C17 C16 179.7(2)
